data_2236727
loop_
_publ_author_name
'Sun, Hong-Shun'
'Li, Yu-Long'
'Xu, Ning'
'Xu, Hong'
'Zhang, Ji-Dong'

_publ_section_title
;
 Diethyl 3,3'-(phenylmethylene)bis(1<i>H</i>-indole-2-carboxylate)
;
_journal_coeditor_code XU5612
_journal_issue 9
_journal_name_full 'Acta Crystallographica Section E'
_journal_page_first o2764
_journal_paper_doi 10.1107/S1600536812036239
_journal_volume 68
_journal_year 2012
_chemical_formula_iupac 'C29 H26 N2 O4'
_chemical_formula_moiety 'C29 H26 N2 O4'
_chemical_formula_sum 'C29 H26 N2 O4'
_chemical_formula_weight 466.52
_chemical_name_systematic
;
Diethyl 3,3'-(phenylmethylene)bis(1<i>H</i>-indole-2-carboxylate)
;
_space_group_IT_number 2
_symmetry_cell_setting triclinic
_symmetry_space_group_name_Hall '-P 1'
_symmetry_space_group_name_H-M 'P -1'
_atom_sites_solution_hydrogens geom
_atom_sites_solution_primary direct
_atom_sites_solution_secondary difmap
_audit_creation_method SHELXL-97
_cell_angle_alpha 76.14(3)
_cell_angle_beta 83.91(3)
_cell_angle_gamma 83.09(3)
_cell_formula_units_Z 2
_cell_length_a 8.7340(17)
_cell_length_b 9.871(2)
_cell_length_c 15.000(3)
_cell_measurement_reflns_used 25
_cell_measurement_temperature 293(2)
_cell_measurement_theta_max 13
_cell_measurement_theta_min 9
_cell_volume 1242.4(5)
_computing_cell_refinement 'CAD-4 EXPRESS (Enraf--Nonius, 1994)'
_computing_data_collection 'CAD-4 EXPRESS (Enraf--Nonius, 1994)'
_computing_data_reduction 'XCAD4 (Harms & Wocadlo, 1995)'
_computing_molecular_graphics 'SHELXTL (Sheldrick, 2008)'
_computing_publication_material 'SHELXTL (Sheldrick, 2008)'
_computing_structure_refinement 'SHELXTL (Sheldrick, 2008)'
_computing_structure_solution 'SHELXTL (Sheldrick, 2008)'
_diffrn_ambient_temperature 293(2)
_diffrn_measured_fraction_theta_full 1.000
_diffrn_measured_fraction_theta_max 1.000
_diffrn_measurement_device_type 'Enraf--Nonius CAD-4'
_diffrn_measurement_method \w/2\q
_diffrn_radiation_monochromator graphite
_diffrn_radiation_source 'fine-focus sealed tube'
_diffrn_radiation_type MoK\a
_diffrn_radiation_wavelength 0.71073
_diffrn_reflns_av_R_equivalents 0.0319
_diffrn_reflns_av_sigmaI/netI 0.0564
_diffrn_reflns_limit_h_max 10
_diffrn_reflns_limit_h_min 0
_diffrn_reflns_limit_k_max 11
_diffrn_reflns_limit_k_min -11
_diffrn_reflns_limit_l_max 18
_diffrn_reflns_limit_l_min -17
_diffrn_reflns_number 4879
_diffrn_reflns_theta_full 25.37
_diffrn_reflns_theta_max 25.37
_diffrn_reflns_theta_min 1.40
_diffrn_standards_decay_% 1
_diffrn_standards_interval_count 200
_diffrn_standards_number 3
_exptl_absorpt_coefficient_mu 0.084
_exptl_absorpt_correction_type none
_exptl_crystal_colour colorless
_exptl_crystal_density_diffrn 1.247
_exptl_crystal_density_method 'not measured'
_exptl_crystal_description block
_exptl_crystal_F_000 492
_exptl_crystal_size_max 0.30
_exptl_crystal_size_mid 0.20
_exptl_crystal_size_min 0.10
_refine_diff_density_max 0.329
_refine_diff_density_min -0.243
_refine_ls_extinction_method none
_refine_ls_goodness_of_fit_ref 1.001
_refine_ls_hydrogen_treatment constr
_refine_ls_matrix_type full
_refine_ls_number_parameters 316
_refine_ls_number_reflns 4557
_refine_ls_number_restraints 2
_refine_ls_restrained_S_all 1.018
_refine_ls_R_factor_all 0.1013
_refine_ls_R_factor_gt 0.0587
_refine_ls_shift/su_max 0.000
_refine_ls_shift/su_mean 0.000
_refine_ls_structure_factor_coef Fsqd
_refine_ls_weighting_details 'calc w=1/[\s^2^(Fo^2^)+(0.0680P)^2^+0.0000P] where P=(Fo^2^+2Fc^2^)/3'
_refine_ls_weighting_scheme calc
_refine_ls_wR_factor_gt 0.1283
_refine_ls_wR_factor_ref 0.1444
_reflns_number_gt 2813
_reflns_number_total 4557
_reflns_threshold_expression I>2sigma(I)
_cod_data_source_file xu5612.cif
_cod_data_source_block I
_cod_original_cell_volume 1242.4(4)
_cod_database_code 2236727
_cod_database_fobs_code 2236727

loop_
_symmetry_equiv_pos_as_xyz
'x, y, z'
'-x, -y, -z'

loop_
_atom_site_type_symbol
_atom_site_label
_atom_site_fract_x
_atom_site_fract_y
_atom_site_fract_z
_atom_site_U_iso_or_equiv
_atom_site_adp_type
_atom_site_calc_flag
_atom_site_refinement_flags
_atom_site_occupancy
_atom_site_symmetry_multiplicity
N N1 0.1091(2) 1.1102(2) 0.57403(13) 0.0464(5) Uani d . 1 1
H H1A 0.0562 1.1030 0.5305 0.056 Uiso calc R 1 1
O O1 0.3652(2) 0.79594(18) 0.61548(14) 0.0671(6) Uani d . 1 1
C C1 0.0036(3) 1.3484(3) 0.59245(18) 0.0543(7) Uani d . 1 1
H H1B -0.0653 1.3654 0.5469 0.065 Uiso calc R 1 1
N N2 0.3177(2) 0.6564(2) 0.93548(13) 0.0455(5) Uani d . 1 1
H H2A 0.3453 0.5760 0.9700 0.055 Uiso calc R 1 1
O O2 0.1783(2) 0.8636(2) 0.51907(13) 0.0684(6) Uani d . 1 1
C C2 0.0155(3) 1.4450(3) 0.64135(19) 0.0622(8) Uani d . 1 1
H H2B -0.0449 1.5305 0.6283 0.075 Uiso calc R 1 1
O O3 0.65528(18) 0.75379(17) 0.78745(11) 0.0501(5) Uani d . 1 1
C C3 0.1166(3) 1.4189(3) 0.71086(19) 0.0617(8) Uani d . 1 1
H H3A 0.1214 1.4872 0.7435 0.074 Uiso calc R 1 1
O O4 0.6289(2) 0.57275(18) 0.90776(13) 0.0650(6) Uani d . 1 1
C C4 0.2091(3) 1.2949(3) 0.73230(18) 0.0556(7) Uani d . 1 1
H H4A 0.2753 1.2789 0.7791 0.067 Uiso calc R 1 1
C C5 0.2020(3) 1.1927(2) 0.68248(15) 0.0408(6) Uani d . 1 1
C C6 0.0979(3) 1.2226(3) 0.61280(16) 0.0451(6) Uani d . 1 1
C C7 0.2770(3) 1.0539(2) 0.68458(15) 0.0384(6) Uani d . 1 1
C C8 0.2186(3) 1.0099(2) 0.61581(15) 0.0402(6) Uani d . 1 1
C C9 0.2502(3) 0.8841(3) 0.57918(18) 0.0491(6) Uani d . 1 1
C C10 0.4101(4) 0.6726(3) 0.5781(3) 0.0934(12) Uani d DU 1 1
H H10A 0.3348 0.6054 0.6016 0.112 Uiso calc R 1 1
H H10B 0.4081 0.6996 0.5116 0.112 Uiso calc R 1 1
C C11 0.5551(5) 0.6089(5) 0.5996(4) 0.1460(19) Uani d DU 1 1
H H11A 0.5781 0.5285 0.5733 0.219 Uiso calc R 1 1
H H11B 0.5575 0.5800 0.6653 0.219 Uiso calc R 1 1
H H11C 0.6308 0.6740 0.5752 0.219 Uiso calc R 1 1
C C12 0.3962(3) 0.9705(2) 0.74867(15) 0.0373(6) Uani d . 1 1
H H12A 0.4708 0.9217 0.7106 0.045 Uiso calc R 1 1
C C13 0.4886(3) 1.0644(2) 0.78505(16) 0.0395(6) Uani d . 1 1
C C14 0.6008(3) 1.1351(3) 0.72766(19) 0.0568(7) Uani d . 1 1
H H14A 0.6244 1.1202 0.6686 0.068 Uiso calc R 1 1
C C15 0.6790(4) 1.2282(3) 0.7569(3) 0.0764(9) Uani d . 1 1
H H15A 0.7541 1.2759 0.7170 0.092 Uiso calc R 1 1
C C16 0.6473(4) 1.2511(3) 0.8438(2) 0.0710(9) Uani d . 1 1
H H16A 0.6991 1.3154 0.8624 0.085 Uiso calc R 1 1
C C17 0.5397(3) 1.1794(3) 0.9029(2) 0.0611(8) Uani d . 1 1
H H17A 0.5190 1.1934 0.9623 0.073 Uiso calc R 1 1
C C18 0.4605(3) 1.0849(3) 0.87424(17) 0.0478(6) Uani d . 1 1
H H18A 0.3882 1.0350 0.9151 0.057 Uiso calc R 1 1
C C19 0.3294(3) 0.8562(2) 0.82476(15) 0.0374(6) Uani d . 1 1
C C20 0.1766(3) 0.8539(2) 0.87173(15) 0.0395(6) Uani d . 1 1
C C21 0.0399(3) 0.9474(3) 0.86615(18) 0.0511(7) Uani d . 1 1
H H21A 0.0363 1.0322 0.8226 0.061 Uiso calc R 1 1
C C22 -0.0862(3) 0.9119(3) 0.92517(19) 0.0619(8) Uani d . 1 1
H H22A -0.1757 0.9738 0.9214 0.074 Uiso calc R 1 1
C C23 -0.0847(3) 0.7852(3) 0.9912(2) 0.0632(8) Uani d . 1 1
H H23A -0.1734 0.7642 1.0298 0.076 Uiso calc R 1 1
C C24 0.0448(3) 0.6912(3) 1.00012(17) 0.0527(7) Uani d . 1 1
H H24A 0.0464 0.6071 1.0443 0.063 Uiso calc R 1 1
C C25 0.1743(3) 0.7277(2) 0.93981(16) 0.0426(6) Uani d . 1 1
C C26 0.4107(3) 0.7330(2) 0.86766(15) 0.0388(6) Uani d . 1 1
C C27 0.5734(3) 0.6772(2) 0.85723(16) 0.0402(6) Uani d . 1 1
C C28 0.8177(3) 0.7041(3) 0.77442(18) 0.0553(7) Uani d . 1 1
H H28A 0.8282 0.6102 0.7638 0.066 Uiso calc R 1 1
H H28B 0.8701 0.7019 0.8287 0.066 Uiso calc R 1 1
C C29 0.8863(3) 0.8028(3) 0.6932(2) 0.0802(10) Uani d . 1 1
H H29A 0.9940 0.7727 0.6825 0.120 Uiso calc R 1 1
H H29B 0.8759 0.8952 0.7048 0.120 Uiso calc R 1 1
H H29C 0.8335 0.8044 0.6400 0.120 Uiso calc R 1 1

loop_
_atom_site_aniso_label
_atom_site_aniso_U_11
_atom_site_aniso_U_22
_atom_site_aniso_U_33
_atom_site_aniso_U_12
_atom_site_aniso_U_13
_atom_site_aniso_U_23
N1 0.0488(13) 0.0511(13) 0.0378(11) 0.0003(10) -0.0143(10) -0.0049(10)
O1 0.0723(14) 0.0525(12) 0.0859(14) 0.0166(10) -0.0364(11) -0.0322(10)
C1 0.0510(16) 0.0538(17) 0.0462(15) 0.0093(13) -0.0099(13) 0.0071(13)
N2 0.0469(13) 0.0359(11) 0.0461(12) 0.0014(10) -0.0069(10) 0.0039(9)
O2 0.0705(13) 0.0795(14) 0.0662(13) 0.0077(11) -0.0280(11) -0.0355(11)
C2 0.067(2) 0.0520(17) 0.0555(18) 0.0173(15) -0.0037(15) -0.0005(15)
O3 0.0440(10) 0.0501(10) 0.0468(10) 0.0059(8) -0.0009(8) 0.0007(8)
C3 0.076(2) 0.0451(16) 0.0604(18) 0.0116(15) -0.0099(16) -0.0114(13)
O4 0.0580(12) 0.0507(11) 0.0675(12) 0.0134(9) -0.0037(10) 0.0132(10)
C4 0.0693(19) 0.0456(16) 0.0508(16) 0.0055(14) -0.0184(14) -0.0086(13)
C5 0.0446(14) 0.0399(14) 0.0320(13) 0.0002(11) -0.0026(11) 0.0008(11)
C6 0.0468(15) 0.0456(15) 0.0356(14) -0.0011(12) -0.0037(11) 0.0032(11)
C7 0.0397(13) 0.0400(13) 0.0317(12) 0.0015(11) -0.0049(11) -0.0030(10)
C8 0.0442(14) 0.0384(13) 0.0361(13) 0.0003(11) -0.0100(11) -0.0040(11)
C9 0.0489(16) 0.0536(16) 0.0442(15) -0.0016(13) -0.0104(13) -0.0088(13)
C10 0.098(3) 0.060(2) 0.138(3) 0.0167(19) -0.046(2) -0.050(2)
C11 0.123(4) 0.135(4) 0.200(5) 0.021(3) -0.042(4) -0.082(4)
C12 0.0407(14) 0.0348(13) 0.0353(13) 0.0057(11) -0.0102(11) -0.0073(10)
C13 0.0398(14) 0.0362(13) 0.0390(14) 0.0037(11) -0.0102(11) -0.0026(11)
C14 0.0574(17) 0.0537(17) 0.0561(17) -0.0123(14) 0.0014(14) -0.0055(14)
C15 0.069(2) 0.0589(19) 0.097(3) -0.0266(17) 0.0001(19) -0.0023(18)
C16 0.074(2) 0.0601(19) 0.085(2) -0.0156(17) -0.0234(19) -0.0172(18)
C17 0.074(2) 0.0598(18) 0.0549(17) -0.0035(16) -0.0240(16) -0.0178(15)
C18 0.0524(16) 0.0494(15) 0.0412(15) -0.0021(13) -0.0084(12) -0.0090(12)
C19 0.0405(14) 0.0338(13) 0.0363(13) 0.0004(11) -0.0105(11) -0.0036(10)
C20 0.0413(14) 0.0376(13) 0.0379(13) -0.0032(11) -0.0069(11) -0.0042(10)
C21 0.0479(16) 0.0469(15) 0.0527(16) 0.0056(13) -0.0080(13) -0.0034(12)
C22 0.0407(16) 0.0669(19) 0.070(2) 0.0074(14) 0.0033(15) -0.0103(16)
C23 0.0467(17) 0.071(2) 0.0633(19) -0.0068(15) 0.0103(14) -0.0054(16)
C24 0.0485(16) 0.0557(17) 0.0483(16) -0.0087(14) -0.0017(13) -0.0004(13)
C25 0.0413(14) 0.0420(14) 0.0442(14) -0.0024(12) -0.0085(12) -0.0080(11)
C26 0.0444(14) 0.0343(13) 0.0343(13) 0.0017(11) -0.0066(11) -0.0023(10)
C27 0.0447(15) 0.0333(13) 0.0382(13) 0.0012(11) -0.0054(12) -0.0014(11)
C28 0.0501(17) 0.0554(17) 0.0543(17) 0.0047(13) 0.0025(13) -0.0084(13)
C29 0.065(2) 0.082(2) 0.088(2) -0.0115(18) 0.0150(18) -0.0142(19)

loop_
_atom_type_symbol
_atom_type_description
_atom_type_scat_dispersion_real
_atom_type_scat_dispersion_imag
_atom_type_scat_source
C C 0.0033 0.0016 'International Tables Vol C Tables 4.2.6.8 and 6.1.1.4'
H H 0.0000 0.0000 'International Tables Vol C Tables 4.2.6.8 and 6.1.1.4'
N N 0.0061 0.0033 'International Tables Vol C Tables 4.2.6.8 and 6.1.1.4'
O O 0.0106 0.0060 'International Tables Vol C Tables 4.2.6.8 and 6.1.1.4'

loop_
_geom_angle_atom_site_label_1
_geom_angle_atom_site_label_2
_geom_angle_atom_site_label_3
_geom_angle
C6 N1 C8 108.91(19)
C6 N1 H1A 125.5
C8 N1 H1A 125.5
C9 O1 C10 117.3(2)
C2 C1 C6 117.7(3)
C2 C1 H1B 121.2
C6 C1 H1B 121.2
C25 N2 C26 109.28(19)
C25 N2 H2A 125.4
C26 N2 H2A 125.4
C1 C2 C3 121.4(3)
C1 C2 H2B 119.3
C3 C2 H2B 119.3
C27 O3 C28 116.10(19)
C4 C3 C2 121.6(3)
C4 C3 H3A 119.2
C2 C3 H3A 119.2
C3 C4 C5 119.0(2)
C3 C4 H4A 120.5
C5 C4 H4A 120.5
C4 C5 C6 117.8(2)
C4 C5 C7 135.3(2)
C6 C5 C7 106.9(2)
N1 C6 C1 129.3(2)
N1 C6 C5 108.1(2)
C1 C6 C5 122.6(2)
C8 C7 C5 105.8(2)
C8 C7 C12 126.1(2)
C5 C7 C12 128.1(2)
N1 C8 C7 110.2(2)
N1 C8 C9 116.0(2)
C7 C8 C9 133.8(2)
O2 C9 O1 122.9(3)
O2 C9 C8 122.9(2)
O1 C9 C8 114.2(2)
C11 C10 O1 113.3(3)
C11 C10 H10A 108.9
O1 C10 H10A 108.9
C11 C10 H10B 108.9
O1 C10 H10B 108.9
H10A C10 H10B 107.7
C10 C11 H11A 109.5
C10 C11 H11B 109.5
H11A C11 H11B 109.5
C10 C11 H11C 109.5
H11A C11 H11C 109.5
H11B C11 H11C 109.5
C7 C12 C19 113.36(18)
C7 C12 C13 112.51(18)
C19 C12 C13 112.78(18)
C7 C12 H12A 105.8
C19 C12 H12A 105.8
C13 C12 H12A 105.8
C14 C13 C18 118.2(2)
C14 C13 C12 119.4(2)
C18 C13 C12 122.3(2)
C13 C14 C15 120.6(3)
C13 C14 H14A 119.7
C15 C14 H14A 119.7
C16 C15 C14 120.8(3)
C16 C15 H15A 119.6
C14 C15 H15A 119.6
C17 C16 C15 119.7(3)
C17 C16 H16A 120.2
C15 C16 H16A 120.2
C16 C17 C18 120.0(3)
C16 C17 H17A 120.0
C18 C17 H17A 120.0
C13 C18 C17 120.6(3)
C13 C18 H18A 119.7
C17 C18 H18A 119.7
C26 C19 C20 105.12(19)
C26 C19 C12 125.5(2)
C20 C19 C12 129.27(19)
C25 C20 C21 117.3(2)
C25 C20 C19 107.5(2)
C21 C20 C19 135.2(2)
C22 C21 C20 119.4(2)
C22 C21 H21A 120.3
C20 C21 H21A 120.3
C21 C22 C23 121.8(3)
C21 C22 H22A 119.1
C23 C22 H22A 119.1
C24 C23 C22 121.3(3)
C24 C23 H23A 119.3
C22 C23 H23A 119.3
C23 C24 C25 116.9(2)
C23 C24 H24A 121.5
C25 C24 H24A 121.5
N2 C25 C24 129.0(2)
N2 C25 C20 107.6(2)
C24 C25 C20 123.3(2)
N2 C26 C19 110.4(2)
N2 C26 C27 117.0(2)
C19 C26 C27 132.5(2)
O4 C27 O3 122.8(2)
O4 C27 C26 123.4(2)
O3 C27 C26 113.7(2)
O3 C28 C29 107.3(2)
O3 C28 H28A 110.2
C29 C28 H28A 110.2
O3 C28 H28B 110.2
C29 C28 H28B 110.2
H28A C28 H28B 108.5
C28 C29 H29A 109.5
C28 C29 H29B 109.5
H29A C29 H29B 109.5
C28 C29 H29C 109.5
H29A C29 H29C 109.5
H29B C29 H29C 109.5

loop_
_geom_bond_atom_site_label_1
_geom_bond_atom_site_label_2
_geom_bond_distance
N1 C6 1.361(3)
N1 C8 1.375(3)
N1 H1A 0.8600
O1 C9 1.320(3)
O1 C10 1.455(3)
C1 C2 1.354(4)
C1 C6 1.393(3)
C1 H1B 0.9300
N2 C25 1.364(3)
N2 C26 1.368(3)
N2 H2A 0.8600
O2 C9 1.219(3)
C2 C3 1.394(4)
C2 H2B 0.9300
O3 C27 1.331(3)
O3 C28 1.453(3)
C3 C4 1.372(3)
C3 H3A 0.9300
O4 C27 1.207(3)
C4 C5 1.402(3)
C4 H4A 0.9300
C5 C6 1.413(3)
C5 C7 1.440(3)
C7 C8 1.375(3)
C7 C12 1.520(3)
C8 C9 1.460(3)
C10 C11 1.379(4)
C10 H10A 0.9700
C10 H10B 0.9700
C11 H11A 0.9600
C11 H11B 0.9600
C11 H11C 0.9600
C12 C19 1.522(3)
C12 C13 1.524(3)
C12 H12A 0.9800
C13 C14 1.374(3)
C13 C18 1.392(3)
C14 C15 1.382(4)
C14 H14A 0.9300
C15 C16 1.370(4)
C15 H15A 0.9300
C16 C17 1.362(4)
C16 H16A 0.9300
C17 C18 1.394(3)
C17 H17A 0.9300
C18 H18A 0.9300
C19 C26 1.382(3)
C19 C20 1.442(3)
C20 C25 1.410(3)
C20 C21 1.415(3)
C21 C22 1.363(3)
C21 H21A 0.9300
C22 C23 1.397(4)
C22 H22A 0.9300
C23 C24 1.371(4)
C23 H23A 0.9300
C24 C25 1.397(3)
C24 H24A 0.9300
C26 C27 1.467(3)
C28 C29 1.486(4)
C28 H28A 0.9700
C28 H28B 0.9700
C29 H29A 0.9600
C29 H29B 0.9600
C29 H29C 0.9600

loop_
_geom_hbond_atom_site_label_D
_geom_hbond_atom_site_label_H
_geom_hbond_atom_site_label_A
_geom_hbond_site_symmetry_A
_geom_hbond_distance_DH
_geom_hbond_distance_HA
_geom_hbond_distance_DA
_geom_hbond_angle_DHA
N1 H1A O2 2_576 0.86 2.21 2.955(3) 144
N2 H2A O4 2_667 0.86 2.07 2.880(3) 157

loop_
_geom_torsion_atom_site_label_1
_geom_torsion_atom_site_label_2
_geom_torsion_atom_site_label_3
_geom_torsion_atom_site_label_4
_geom_torsion
C6 C1 C2 C3 -1.2(4)
C1 C2 C3 C4 0.5(4)
C2 C3 C4 C5 0.4(4)
C3 C4 C5 C6 -0.6(4)
C3 C4 C5 C7 -179.5(3)
C8 N1 C6 C1 179.6(2)
C8 N1 C6 C5 -0.8(3)
C2 C1 C6 N1 -179.6(2)
C2 C1 C6 C5 0.9(4)
C4 C5 C6 N1 -179.6(2)
C7 C5 C6 N1 -0.5(3)
C4 C5 C6 C1 0.0(4)
C7 C5 C6 C1 179.1(2)
C4 C5 C7 C8 -179.5(3)
C6 C5 C7 C8 1.6(2)
C4 C5 C7 C12 0.6(4)
C6 C5 C7 C12 -178.3(2)
C6 N1 C8 C7 1.9(3)
C6 N1 C8 C9 -177.3(2)
C5 C7 C8 N1 -2.2(3)
C12 C7 C8 N1 177.8(2)
C5 C7 C8 C9 176.9(3)
C12 C7 C8 C9 -3.2(4)
C10 O1 C9 O2 2.7(4)
C10 O1 C9 C8 -176.1(2)
N1 C8 C9 O2 -4.4(4)
C7 C8 C9 O2 176.7(3)
N1 C8 C9 O1 174.4(2)
C7 C8 C9 O1 -4.6(4)
C9 O1 C10 C11 162.2(4)
C8 C7 C12 C19 -76.6(3)
C5 C7 C12 C19 103.4(3)
C8 C7 C12 C13 154.0(2)
C5 C7 C12 C13 -26.1(3)
C7 C12 C13 C14 -74.5(3)
C19 C12 C13 C14 155.7(2)
C7 C12 C13 C18 103.5(2)
C19 C12 C13 C18 -26.2(3)
C18 C13 C14 C15 -2.5(4)
C12 C13 C14 C15 175.6(2)
C13 C14 C15 C16 0.5(5)
C14 C15 C16 C17 1.3(5)
C15 C16 C17 C18 -1.1(4)
C14 C13 C18 C17 2.8(4)
C12 C13 C18 C17 -175.3(2)
C16 C17 C18 C13 -1.0(4)
C7 C12 C19 C26 152.1(2)
C13 C12 C19 C26 -78.6(3)
C7 C12 C19 C20 -32.3(3)
C13 C12 C19 C20 97.0(3)
C26 C19 C20 C25 -0.8(2)
C12 C19 C20 C25 -177.0(2)
C26 C19 C20 C21 176.8(3)
C12 C19 C20 C21 0.5(4)
C25 C20 C21 C22 -0.5(4)
C19 C20 C21 C22 -177.8(3)
C20 C21 C22 C23 -0.2(4)
C21 C22 C23 C24 0.7(5)
C22 C23 C24 C25 -0.5(4)
C26 N2 C25 C24 -178.0(2)
C26 N2 C25 C20 0.3(3)
C23 C24 C25 N2 177.9(2)
C23 C24 C25 C20 -0.2(4)
C21 C20 C25 N2 -177.8(2)
C19 C20 C25 N2 0.3(3)
C21 C20 C25 C24 0.7(4)
C19 C20 C25 C24 178.7(2)
C25 N2 C26 C19 -0.8(3)
C25 N2 C26 C27 175.8(2)
C20 C19 C26 N2 1.0(3)
C12 C19 C26 N2 177.4(2)
C20 C19 C26 C27 -175.0(2)
C12 C19 C26 C27 1.5(4)
C28 O3 C27 O4 0.4(3)
C28 O3 C27 C26 179.4(2)
N2 C26 C27 O4 -3.8(4)
C19 C26 C27 O4 171.9(3)
N2 C26 C27 O3 177.19(19)
C19 C26 C27 O3 -7.1(4)
C27 O3 C28 C29 179.4(2)

loop_
_cod_related_entry_id
_cod_related_entry_database
_cod_related_entry_code
1 ChemSpider 30658184
